data_4025606
loop_
_publ_author_name
'Yongjia Shang'
'Kai Ju'
'Xinwei He'
'Jinsong Hu'
'Shuyan Yu'
'Min Zhang'
'Kaisheng Liao'
'Lifen Wang'
'Ping Zhang'

_publ_section_title
;
 Copper-Catalyzed Multicomponent Reaction: Synthesis of
 4-Arylsulfonylimino-4,5-dihydrofuran Derivatives
;
_journal_name_full 'Journal of Organic Chemistry'
_journal_page_first 5743
_journal_page_last 5745
_journal_paper_doi 10.1021/jo1010075
_journal_volume 75
_journal_year 2010
_chemical_formula_sum 'C20 H18 N O5 S'
_chemical_formula_weight 384.41
_chemical_name_systematic
; 
 ? 
;
_space_group_IT_number 14
_symmetry_cell_setting monoclinic
_symmetry_space_group_name_Hall '-P 2yn'
_symmetry_space_group_name_H-M 'P 1 21/n 1'
_atom_sites_solution_hydrogens geom
_atom_sites_solution_primary direct
_atom_sites_solution_secondary difmap
_audit_creation_method SHELXL-97
_cell_angle_alpha 90.00
_cell_angle_beta 99.1310(10)
_cell_angle_gamma 90.00
_cell_formula_units_Z 4
_cell_length_a 10.0868(8)
_cell_length_b 15.8235(13)
_cell_length_c 12.3174(10)
_cell_measurement_reflns_used 6211
_cell_measurement_temperature 293(2)
_cell_measurement_theta_max 25.73
_cell_measurement_theta_min 2.42
_cell_volume 1941.0(3)
_computing_cell_refinement 'Bruker SMART'
_computing_data_collection 'Bruker SMART'
_computing_data_reduction 'Bruker SAINT'
_computing_molecular_graphics 'Bruker SHELXTL'
_computing_publication_material 'Bruker SHELXTL'
_computing_structure_refinement 'SHELXL-97 (Sheldrick, 1997)'
_computing_structure_solution 'SHELXS-97 (Sheldrick, 1990)'
_diffrn_ambient_temperature 293(2)
_diffrn_measured_fraction_theta_full 0.991
_diffrn_measured_fraction_theta_max 0.991
_diffrn_measurement_device_type 'CCD area detector'
_diffrn_measurement_method 'phi and omega scans'
_diffrn_radiation_monochromator graphite
_diffrn_radiation_source 'fine-focus sealed tube'
_diffrn_radiation_type MoK\a
_diffrn_radiation_wavelength 0.71073
_diffrn_reflns_av_R_equivalents 0.0278
_diffrn_reflns_av_sigmaI/netI 0.0247
_diffrn_reflns_limit_h_max 13
_diffrn_reflns_limit_h_min -13
_diffrn_reflns_limit_k_max 20
_diffrn_reflns_limit_k_min -20
_diffrn_reflns_limit_l_max 15
_diffrn_reflns_limit_l_min -16
_diffrn_reflns_number 16664
_diffrn_reflns_theta_full 27.62
_diffrn_reflns_theta_max 27.62
_diffrn_reflns_theta_min 2.11
_exptl_absorpt_coefficient_mu 0.197
_exptl_absorpt_correction_T_max 0.9749
_exptl_absorpt_correction_T_min 0.9692
_exptl_absorpt_correction_type none
_exptl_crystal_colour colorless
_exptl_crystal_density_diffrn 1.315
_exptl_crystal_density_method 'not measured'
_exptl_crystal_description block
_exptl_crystal_F_000 804
_exptl_crystal_size_max 0.16
_exptl_crystal_size_mid 0.14
_exptl_crystal_size_min 0.13
_refine_diff_density_max 0.455
_refine_diff_density_min -0.269
_refine_diff_density_rms 0.041
_refine_ls_extinction_coef 0.020(2)
_refine_ls_extinction_expression Fc^*^=kFc[1+0.001xFc^2^\l^3^/sin(2\q)]^-1/4^
_refine_ls_extinction_method SHELXL
_refine_ls_goodness_of_fit_ref 1.044
_refine_ls_hydrogen_treatment constr
_refine_ls_matrix_type full
_refine_ls_number_parameters 247
_refine_ls_number_reflns 4475
_refine_ls_number_restraints 0
_refine_ls_restrained_S_all 1.044
_refine_ls_R_factor_all 0.0726
_refine_ls_R_factor_gt 0.0501
_refine_ls_shift/su_max 0.001
_refine_ls_shift/su_mean 0.000
_refine_ls_structure_factor_coef Fsqd
_refine_ls_weighting_details 'calc w=1/[\s^2^(Fo^2^)+(0.0836P)^2^+0.4669P] where P=(Fo^2^+2Fc^2^)/3'
_refine_ls_weighting_scheme calc
_refine_ls_wR_factor_gt 0.1473
_refine_ls_wR_factor_ref 0.1668
_reflns_number_gt 3112
_reflns_number_total 4475
_reflns_threshold_expression >2sigma(I)
_cod_data_source_file jo1010075_si_001.cif
_cod_data_source_block 071221a_0m
_cod_depositor_comments
;
The following automatic conversions were performed:

'_symmetry_cell_setting' value 'Monoclinic' changed to 'monoclinic'
according to the built-in table from CIF Core dictionary named
'cif_core.dic' version 2.4.1 from 2010-06-29.

Automatic conversion script
Id: cif_fix_values 1646 2011-03-28 12:23:43Z adriana 
;
_cod_database_code 4025606

loop_
_symmetry_equiv_pos_as_xyz
'x, y, z'
'-x+1/2, y+1/2, -z+1/2'
'-x, -y, -z'
'x-1/2, -y-1/2, z-1/2'

loop_
_atom_site_label
_atom_site_type_symbol
_atom_site_fract_x
_atom_site_fract_y
_atom_site_fract_z
_atom_site_U_iso_or_equiv
_atom_site_adp_type
_atom_site_occupancy
_atom_site_symmetry_multiplicity
_atom_site_calc_flag
_atom_site_refinement_flags
_atom_site_disorder_assembly
_atom_site_disorder_group
S1 S 0.23186(6) 0.08240(4) 0.75360(5) 0.0646(2) Uani 1 1 d . . .
O1 O 0.13544(19) 0.02709(14) 0.78756(16) 0.0942(6) Uani 1 1 d . . .
O2 O 0.33221(17) 0.11880(12) 0.83300(13) 0.0820(5) Uani 1 1 d . . .
O3 O 0.22698(17) 0.12958(11) 0.34425(14) 0.0779(5) Uani 1 1 d . . .
O4 O 0.1681(2) 0.02699(12) 0.45167(14) 0.0862(5) Uani 1 1 d . . .
O5 O 0.58625(15) 0.12592(10) 0.57211(12) 0.0630(4) Uani 1 1 d . . .
N1 N 0.30825(19) 0.02435(12) 0.67090(15) 0.0646(5) Uani 1 1 d . . .
C1 C 0.2138(3) 0.24125(18) 0.6726(3) 0.0878(8) Uani 1 1 d . . .
H1 H 0.2969 0.2494 0.7162 0.105 Uiso 1 1 calc R . .
C2 C 0.1568(5) 0.3047(2) 0.6091(4) 0.1245(14) Uani 1 1 d . . .
H2 H 0.1993 0.3568 0.6098 0.149 Uiso 1 1 calc R . .
C3 C 0.0368(6) 0.2920(4) 0.5438(4) 0.1417(19) Uani 1 1 d . . .
H3 H -0.0010 0.3352 0.4978 0.170 Uiso 1 1 calc R . .
C4 C -0.0309(4) 0.2147(4) 0.5447(3) 0.1321(16) Uani 1 1 d . . .
H4 H -0.1140 0.2072 0.5008 0.158 Uiso 1 1 calc R . .
C5 C 0.0265(3) 0.1494(2) 0.6115(2) 0.0922(9) Uani 1 1 d . . .
H5 H -0.0169 0.0978 0.6141 0.111 Uiso 1 1 calc R . .
C6 C 0.1498(2) 0.16391(15) 0.67361(18) 0.0645(6) Uani 1 1 d . . .
C7 C 0.4043(2) 0.06515(12) 0.61528(17) 0.0563(5) Uani 1 1 d . . .
C8 C 0.5340(2) 0.08367(13) 0.65385(17) 0.0572(5) Uani 1 1 d . . .
C9 C 0.6275(2) 0.06891(13) 0.75584(18) 0.0593(5) Uani 1 1 d . . .
C10 C 0.5963(2) 0.01153(15) 0.8337(2) 0.0709(6) Uani 1 1 d . . .
H10 H 0.5149 -0.0172 0.8216 0.085 Uiso 1 1 calc R . .
C11 C 0.6862(3) -0.00283(17) 0.9288(2) 0.0775(7) Uani 1 1 d . . .
H11 H 0.6643 -0.0410 0.9806 0.093 Uiso 1 1 calc R . .
C12 C 0.8074(3) 0.03850(17) 0.9479(2) 0.0766(7) Uani 1 1 d . . .
H12 H 0.8674 0.0284 1.0121 0.092 Uiso 1 1 calc R . .
C13 C 0.8388(3) 0.09453(18) 0.8716(2) 0.0790(7) Uani 1 1 d . . .
H13 H 0.9209 0.1225 0.8839 0.095 Uiso 1 1 calc R . .
C14 C 0.7500(2) 0.11007(17) 0.7763(2) 0.0718(6) Uani 1 1 d . . .
H14 H 0.7728 0.1486 0.7253 0.086 Uiso 1 1 calc R . .
C15 C 0.4886(2) 0.13255(14) 0.48210(18) 0.0617(5) Uani 1 1 d . . .
C16 C 0.5283(3) 0.17516(18) 0.3850(2) 0.0812(7) Uani 1 1 d . . .
H16A H 0.4504 0.1834 0.3303 0.122 Uiso 1 1 calc R . .
H16B H 0.5922 0.1407 0.3553 0.122 Uiso 1 1 calc R . .
H16C H 0.5680 0.2289 0.4067 0.122 Uiso 1 1 calc R . .
C17 C 0.3750(2) 0.09588(13) 0.50388(17) 0.0585(5) Uani 1 1 d . . .
C18 C 0.2465(3) 0.08038(15) 0.43151(19) 0.0660(6) Uani 1 1 d . . .
C19 C 0.1017(3) 0.1148(2) 0.2689(2) 0.0937(9) Uani 1 1 d . . .
H19A H 0.1011 0.0581 0.2391 0.112 Uiso 1 1 calc R . .
H19B H 0.0258 0.1205 0.3078 0.112 Uiso 1 1 calc R . .
C20 C 0.0915(4) 0.1763(2) 0.1803(3) 0.1219(13) Uani 1 1 d . . .
H20A H 0.0902 0.2323 0.2102 0.183 Uiso 1 1 calc R . .
H20B H 0.0102 0.1667 0.1296 0.183 Uiso 1 1 calc R . .
H20C H 0.1672 0.1706 0.1425 0.183 Uiso 1 1 calc R . .

loop_
_atom_site_aniso_label
_atom_site_aniso_U_11
_atom_site_aniso_U_22
_atom_site_aniso_U_33
_atom_site_aniso_U_23
_atom_site_aniso_U_13
_atom_site_aniso_U_12
S1 0.0588(3) 0.0834(4) 0.0516(3) 0.0101(3) 0.0086(2) -0.0045(3)
O1 0.0800(11) 0.1198(15) 0.0864(12) 0.0348(11) 0.0239(10) -0.0167(11)
O2 0.0731(10) 0.1109(14) 0.0579(9) -0.0081(9) -0.0018(8) 0.0001(10)
O3 0.0822(11) 0.0789(11) 0.0661(10) 0.0027(8) -0.0085(9) -0.0034(9)
O4 0.0942(12) 0.0907(12) 0.0698(11) -0.0062(9) 0.0014(9) -0.0271(10)
O5 0.0619(9) 0.0686(9) 0.0594(9) 0.0073(7) 0.0127(7) 0.0049(7)
N1 0.0677(11) 0.0601(10) 0.0660(11) 0.0064(8) 0.0106(9) -0.0039(8)
C1 0.0900(19) 0.0855(18) 0.0946(19) 0.0133(15) 0.0353(15) 0.0098(15)
C2 0.154(4) 0.103(2) 0.128(3) 0.038(2) 0.056(3) 0.042(2)
C3 0.185(5) 0.151(4) 0.095(3) 0.042(3) 0.040(3) 0.093(4)
C4 0.107(3) 0.188(4) 0.093(2) -0.001(3) -0.007(2) 0.066(3)
C5 0.0738(16) 0.122(2) 0.0767(17) -0.0049(16) -0.0024(14) 0.0201(16)
C6 0.0623(13) 0.0812(15) 0.0529(12) 0.0047(10) 0.0179(10) 0.0087(11)
C7 0.0649(12) 0.0505(10) 0.0541(11) -0.0005(8) 0.0108(9) 0.0033(9)
C8 0.0623(12) 0.0556(11) 0.0547(11) 0.0053(9) 0.0128(9) 0.0066(9)
C9 0.0578(12) 0.0610(12) 0.0593(12) 0.0038(9) 0.0104(9) 0.0113(9)
C10 0.0676(14) 0.0723(14) 0.0710(14) 0.0142(12) 0.0054(11) -0.0002(11)
C11 0.0821(17) 0.0826(16) 0.0661(15) 0.0198(12) 0.0060(13) 0.0062(13)
C12 0.0695(15) 0.0892(17) 0.0684(15) 0.0074(13) 0.0029(12) 0.0160(13)
C13 0.0589(13) 0.0916(17) 0.0835(17) 0.0070(14) 0.0022(12) 0.0014(12)
C14 0.0610(13) 0.0780(15) 0.0770(15) 0.0139(12) 0.0125(12) 0.0028(11)
C15 0.0707(13) 0.0600(12) 0.0546(12) 0.0000(9) 0.0111(10) 0.0099(10)
C16 0.0888(18) 0.0911(17) 0.0665(14) 0.0153(13) 0.0209(13) 0.0045(14)
C17 0.0666(13) 0.0557(11) 0.0533(11) -0.0038(9) 0.0102(10) 0.0056(9)
C18 0.0777(15) 0.0650(13) 0.0542(12) -0.0081(10) 0.0070(11) 0.0021(11)
C19 0.096(2) 0.0955(19) 0.0778(17) -0.0037(15) -0.0206(15) -0.0127(16)
C20 0.127(3) 0.103(2) 0.116(3) 0.021(2) -0.041(2) -0.005(2)

loop_
_atom_type_symbol
_atom_type_description
_atom_type_scat_dispersion_real
_atom_type_scat_dispersion_imag
_atom_type_scat_source
C C 0.0033 0.0016 'International Tables Vol C Tables 4.2.6.8 and 6.1.1.4'
H H 0.0000 0.0000 'International Tables Vol C Tables 4.2.6.8 and 6.1.1.4'
N N 0.0061 0.0033 'International Tables Vol C Tables 4.2.6.8 and 6.1.1.4'
O O 0.0106 0.0060 'International Tables Vol C Tables 4.2.6.8 and 6.1.1.4'
S S 0.1246 0.1234 'International Tables Vol C Tables 4.2.6.8 and 6.1.1.4'

loop_
_geom_angle_atom_site_label_1
_geom_angle_atom_site_label_2
_geom_angle_atom_site_label_3
_geom_angle
_geom_angle_site_symmetry_1
_geom_angle_site_symmetry_3
_geom_angle_publ_flag
O2 S1 O1 119.73(12) . . ?
O2 S1 N1 107.49(10) . . ?
O1 S1 N1 104.33(12) . . ?
O2 S1 C6 108.19(12) . . ?
O1 S1 C6 109.60(12) . . ?
N1 S1 C6 106.75(10) . . ?
C18 O3 C19 115.2(2) . . ?
C15 O5 C8 108.66(17) . . ?
C7 N1 S1 117.62(14) . . ?
C2 C1 C6 120.5(3) . . ?
C2 C1 H1 119.7 . . ?
C6 C1 H1 119.7 . . ?
C1 C2 C3 119.6(4) . . ?
C1 C2 H2 120.2 . . ?
C3 C2 H2 120.2 . . ?
C2 C3 C4 120.9(4) . . ?
C2 C3 H3 119.5 . . ?
C4 C3 H3 119.5 . . ?
C5 C4 C3 119.7(4) . . ?
C5 C4 H4 120.1 . . ?
C3 C4 H4 120.1 . . ?
C6 C5 C4 117.5(4) . . ?
C6 C5 H5 121.2 . . ?
C4 C5 H5 121.2 . . ?
C5 C6 C1 121.7(3) . . ?
C5 C6 S1 119.8(2) . . ?
C1 C6 S1 118.5(2) . . ?
C8 C7 N1 128.51(19) . . ?
C8 C7 C17 107.61(19) . . ?
N1 C7 C17 123.87(19) . . ?
C7 C8 O5 107.98(18) . . ?
C7 C8 C9 136.3(2) . . ?
O5 C8 C9 115.73(18) . . ?
C14 C9 C10 118.3(2) . . ?
C14 C9 C8 121.1(2) . . ?
C10 C9 C8 120.6(2) . . ?
C11 C10 C9 120.1(2) . . ?
C11 C10 H10 119.9 . . ?
C9 C10 H10 119.9 . . ?
C12 C11 C10 120.9(2) . . ?
C12 C11 H11 119.6 . . ?
C10 C11 H11 119.6 . . ?
C13 C12 C11 119.3(2) . . ?
C13 C12 H12 120.4 . . ?
C11 C12 H12 120.4 . . ?
C12 C13 C14 120.7(2) . . ?
C12 C13 H13 119.6 . . ?
C14 C13 H13 119.6 . . ?
C13 C14 C9 120.7(2) . . ?
C13 C14 H14 119.6 . . ?
C9 C14 H14 119.6 . . ?
C17 C15 O5 109.36(19) . . ?
C17 C15 C16 134.7(2) . . ?
O5 C15 C16 116.0(2) . . ?
C15 C16 H16A 109.5 . . ?
C15 C16 H16B 109.5 . . ?
H16A C16 H16B 109.5 . . ?
C15 C16 H16C 109.5 . . ?
H16A C16 H16C 109.5 . . ?
H16B C16 H16C 109.5 . . ?
C15 C17 C7 106.38(19) . . ?
C15 C17 C18 130.2(2) . . ?
C7 C17 C18 123.2(2) . . ?
O4 C18 O3 124.2(2) . . ?
O4 C18 C17 122.2(2) . . ?
O3 C18 C17 113.5(2) . . ?
C20 C19 O3 108.7(3) . . ?
C20 C19 H19A 109.9 . . ?
O3 C19 H19A 109.9 . . ?
C20 C19 H19B 109.9 . . ?
O3 C19 H19B 109.9 . . ?
H19A C19 H19B 108.3 . . ?
C19 C20 H20A 109.5 . . ?
C19 C20 H20B 109.5 . . ?
H20A C20 H20B 109.5 . . ?
C19 C20 H20C 109.5 . . ?
H20A C20 H20C 109.5 . . ?
H20B C20 H20C 109.5 . . ?

loop_
_geom_bond_atom_site_label_1
_geom_bond_atom_site_label_2
_geom_bond_distance
_geom_bond_site_symmetry_2
_geom_bond_publ_flag
S1 O2 1.4137(17) . ?
S1 O1 1.4200(18) . ?
S1 N1 1.650(2) . ?
S1 C6 1.749(2) . ?
O3 C18 1.316(3) . ?
O3 C19 1.463(3) . ?
O4 C18 1.210(3) . ?
O5 C15 1.365(3) . ?
O5 C8 1.381(2) . ?
N1 C7 1.427(3) . ?
C1 C2 1.344(4) . ?
C1 C6 1.385(4) . ?
C1 H1 0.9300 . ?
C2 C3 1.357(6) . ?
C2 H2 0.9300 . ?
C3 C4 1.402(7) . ?
C3 H3 0.9300 . ?
C4 C5 1.389(5) . ?
C4 H4 0.9300 . ?
C5 C6 1.372(4) . ?
C5 H5 0.9300 . ?
C7 C8 1.351(3) . ?
C7 C17 1.441(3) . ?
C8 C9 1.465(3) . ?
C9 C14 1.384(3) . ?
C9 C10 1.392(3) . ?
C10 C11 1.382(3) . ?
C10 H10 0.9300 . ?
C11 C12 1.373(4) . ?
C11 H11 0.9300 . ?
C12 C13 1.365(4) . ?
C12 H12 0.9300 . ?
C13 C14 1.380(3) . ?
C13 H13 0.9300 . ?
C14 H14 0.9300 . ?
C15 C17 1.349(3) . ?
C15 C16 1.482(3) . ?
C16 H16A 0.9600 . ?
C16 H16B 0.9600 . ?
C16 H16C 0.9600 . ?
C17 C18 1.472(3) . ?
C19 C20 1.453(4) . ?
C19 H19A 0.9700 . ?
C19 H19B 0.9700 . ?
C20 H20A 0.9600 . ?
C20 H20B 0.9600 . ?
C20 H20C 0.9600 . ?

loop_
_geom_torsion_atom_site_label_1
_geom_torsion_atom_site_label_2
_geom_torsion_atom_site_label_3
_geom_torsion_atom_site_label_4
_geom_torsion
_geom_torsion_site_symmetry_1
_geom_torsion_site_symmetry_2
_geom_torsion_site_symmetry_3
_geom_torsion_site_symmetry_4
_geom_torsion_publ_flag
O2 S1 N1 C7 -57.21(18) . . . . ?
O1 S1 N1 C7 174.68(15) . . . . ?
C6 S1 N1 C7 58.68(18) . . . . ?
C6 C1 C2 C3 -1.3(5) . . . . ?
C1 C2 C3 C4 2.4(6) . . . . ?
C2 C3 C4 C5 -1.4(6) . . . . ?
C3 C4 C5 C6 -0.7(5) . . . . ?
C4 C5 C6 C1 1.7(4) . . . . ?
C4 C5 C6 S1 -176.4(2) . . . . ?
C2 C1 C6 C5 -0.7(4) . . . . ?
C2 C1 C6 S1 177.4(2) . . . . ?
O2 S1 C6 C5 -162.2(2) . . . . ?
O1 S1 C6 C5 -30.0(2) . . . . ?
N1 S1 C6 C5 82.4(2) . . . . ?
O2 S1 C6 C1 19.6(2) . . . . ?
O1 S1 C6 C1 151.8(2) . . . . ?
N1 S1 C6 C1 -95.8(2) . . . . ?
S1 N1 C7 C8 81.2(2) . . . . ?
S1 N1 C7 C17 -97.5(2) . . . . ?
N1 C7 C8 O5 -177.86(19) . . . . ?
C17 C7 C8 O5 1.0(2) . . . . ?
N1 C7 C8 C9 3.4(4) . . . . ?
C17 C7 C8 C9 -177.7(2) . . . . ?
C15 O5 C8 C7 -0.8(2) . . . . ?
C15 O5 C8 C9 178.30(17) . . . . ?
C7 C8 C9 C14 -168.3(2) . . . . ?
O5 C8 C9 C14 13.0(3) . . . . ?
C7 C8 C9 C10 13.1(4) . . . . ?
O5 C8 C9 C10 -165.6(2) . . . . ?
C14 C9 C10 C11 0.4(4) . . . . ?
C8 C9 C10 C11 179.0(2) . . . . ?
C9 C10 C11 C12 -0.4(4) . . . . ?
C10 C11 C12 C13 0.1(4) . . . . ?
C11 C12 C13 C14 0.3(4) . . . . ?
C12 C13 C14 C9 -0.3(4) . . . . ?
C10 C9 C14 C13 -0.1(4) . . . . ?
C8 C9 C14 C13 -178.7(2) . . . . ?
C8 O5 C15 C17 0.1(2) . . . . ?
C8 O5 C15 C16 -178.93(19) . . . . ?
O5 C15 C17 C7 0.5(2) . . . . ?
C16 C15 C17 C7 179.3(3) . . . . ?
O5 C15 C17 C18 -174.3(2) . . . . ?
C16 C15 C17 C18 4.5(4) . . . . ?
C8 C7 C17 C15 -1.0(2) . . . . ?
N1 C7 C17 C15 178.00(19) . . . . ?
C8 C7 C17 C18 174.30(19) . . . . ?
N1 C7 C17 C18 -6.7(3) . . . . ?
C19 O3 C18 O4 -1.1(4) . . . . ?
C19 O3 C18 C17 178.7(2) . . . . ?
C15 C17 C18 O4 158.4(2) . . . . ?
C7 C17 C18 O4 -15.6(3) . . . . ?
C15 C17 C18 O3 -21.3(3) . . . . ?
C7 C17 C18 O3 164.61(19) . . . . ?
C18 O3 C19 C20 177.2(3) . . . . ?

loop_
_cod_related_entry_id
_cod_related_entry_database
_cod_related_entry_code
1 ChemSpider 30659254
